data_2017626
loop_
_publ_author_name
'Hazra, Dipak K.'
'Chatterjee, Rajarshi'
'Ali, Mahammad'
'Mukherjee, Monika'

_publ_section_title
;
 4-(3,5-Dimethyl-1<i>H</i>-pyrazol-4-ylmethyl)-3,5-dimethyl-1<i>H</i>-pyrazol-2-ium
 dihydrogen phosphate: a combined X-ray and DFT study
;
_journal_coeditor_code SK3363
_journal_issue 4
_journal_name_full 'Acta Crystallographica Section C'
_journal_page_first o190
_journal_page_last o193
_journal_paper_doi 10.1107/S0108270110007134
_journal_volume 66
_journal_year 2010
_chemical_formula_iupac 'C11 H17 N4 + , H2 O4 P -'
_chemical_formula_moiety 'C11 H17 N4 + , H2 O4 P -'
_chemical_formula_sum 'C11 H19 N4 O4 P'
_chemical_formula_weight 302.27
_chemical_name_systematic
;
4-(3,5-dimethyl-1<i>H</i>-pyrazol-4-ylmethyl)-3,5-dimethyl-1<i>H</i>-
pyrazol-2-ium dihydrogen phosphate
;
_space_group_IT_number 2
_symmetry_cell_setting triclinic
_symmetry_space_group_name_Hall '-P 1'
_symmetry_space_group_name_H-M 'P -1'
_atom_sites_solution_hydrogens geom
_atom_sites_solution_primary direct
_atom_sites_solution_secondary difmap
_audit_creation_method SHELXL97
_cell_angle_alpha 117.624(3)
_cell_angle_beta 104.576(4)
_cell_angle_gamma 94.663(4)
_cell_formula_units_Z 2
_cell_length_a 7.649(4)
_cell_length_b 10.504(2)
_cell_length_c 10.538(2)
_cell_measurement_reflns_used 1408
_cell_measurement_temperature 298(2)
_cell_measurement_theta_max 24.18
_cell_measurement_theta_min 2.28
_cell_volume 706.4(4)
_computing_cell_refinement
;
APEX2 (Bruker, 2007) and SAINT (Bruker, 2007)
;
_computing_data_collection 'APEX2 (Bruker, 2007)'
_computing_data_reduction
;
SAINT (Bruker, 2007) and XPREP (Bruker, 2007)
;
_computing_molecular_graphics
;
ORTEP-3 for Windows (Farrugia, 1997), DIAMOND (Brandenburg,
1999) and
Mercury (Macrae <i>et al.</i>, 2006)
;
_computing_publication_material 'PLATON (Spek, 2009)'
_computing_structure_refinement 'SHELXL97 (Sheldrick, 2008)'
_computing_structure_solution 'SHELXS97 (Sheldrick, 2008)'
_diffrn_ambient_temperature 298(2)
_diffrn_measured_fraction_theta_full 0.990
_diffrn_measured_fraction_theta_max 0.990
_diffrn_measurement_device_type 'Bruker APEXII Kappa CCD area-detector'
_diffrn_measurement_method '\w and \f'
_diffrn_radiation_monochromator graphite
_diffrn_radiation_source 'fine-focus sealed tube'
_diffrn_radiation_type MoK\a
_diffrn_radiation_wavelength 0.71073
_diffrn_reflns_av_R_equivalents 0.0359
_diffrn_reflns_av_sigmaI/netI 0.0602
_diffrn_reflns_limit_h_max 8
_diffrn_reflns_limit_h_min -8
_diffrn_reflns_limit_k_max 12
_diffrn_reflns_limit_k_min -12
_diffrn_reflns_limit_l_max 12
_diffrn_reflns_limit_l_min -12
_diffrn_reflns_number 4686
_diffrn_reflns_theta_full 24.18
_diffrn_reflns_theta_max 24.18
_diffrn_reflns_theta_min 2.28
_exptl_absorpt_coefficient_mu 0.214
_exptl_absorpt_correction_T_max 0.986
_exptl_absorpt_correction_T_min 0.933
_exptl_absorpt_correction_type multi-scan
_exptl_absorpt_process_details '(SADABS; Bruker, 2001)'
_exptl_crystal_colour brown
_exptl_crystal_density_diffrn 1.421
_exptl_crystal_density_method 'not measured'
_exptl_crystal_description flake
_exptl_crystal_F_000 320
_exptl_crystal_size_max 0.35
_exptl_crystal_size_mid 0.23
_exptl_crystal_size_min 0.02
_refine_diff_density_max 0.203
_refine_diff_density_min -0.380
_refine_ls_extinction_method none
_refine_ls_goodness_of_fit_ref 1.032
_refine_ls_hydrogen_treatment constr
_refine_ls_matrix_type full
_refine_ls_number_parameters 189
_refine_ls_number_reflns 2239
_refine_ls_number_restraints 0
_refine_ls_restrained_S_all 1.032
_refine_ls_R_factor_all 0.0830
_refine_ls_R_factor_gt 0.0516
_refine_ls_shift/su_max 0.017
_refine_ls_shift/su_mean 0.000
_refine_ls_structure_factor_coef Fsqd
_refine_ls_weighting_details 'calc w = 1/[\s^2^(Fo^2^)+(0.0706P)^2^+0.0452P] where P=(Fo^2^+2Fc^2^)/3'
_refine_ls_weighting_scheme calc
_refine_ls_wR_factor_gt 0.1206
_refine_ls_wR_factor_ref 0.1357
_reflns_number_gt 1536
_reflns_number_total 2239
_reflns_threshold_expression I>2\s(I)
_cod_data_source_file sk3363.cif
_cod_data_source_block I
_cod_depositor_comments
;
The following automatic conversions were performed:
'_geom_bond_publ_flag' value 'Y' changed to 'y' according to
'/home/saulius/struct/CIF-dictionaries/cif_core.dic' dictionary named
'cif_core.dic' version 2.4.1 from 2010-06-29 (10
times).

'_geom_torsion_publ_flag' value 'Y' changed to 'y' according to
'/home/saulius/struct/CIF-dictionaries/cif_core.dic' dictionary named
'cif_core.dic' version 2.4.1 from 2010-06-29 (2 times).

Automatic conversion script
Id: cif_fix_enum 1527 2010-12-29 10:47:43Z saulius 
;
_cod_original_cell_volume 706.4(5)
_cod_database_code 2017626
_cod_database_fobs_code 2017626

loop_
_symmetry_equiv_pos_as_xyz
'x, y, z'
'-x, -y, -z'

loop_
_atom_site_type_symbol
_atom_site_label
_atom_site_fract_x
_atom_site_fract_y
_atom_site_fract_z
_atom_site_U_iso_or_equiv
_atom_site_adp_type
_atom_site_calc_flag
_atom_site_refinement_flags
_atom_site_occupancy
_atom_site_disorder_assembly
_atom_site_disorder_group
P P1 0.39358(13) 0.05811(10) -0.31027(10) 0.0380(3) Uani d . 1 . .
O O1 0.3604(3) -0.0879(2) -0.4499(3) 0.0489(7) Uani d . 1 . .
O O2 0.4609(3) 0.0548(3) -0.1632(2) 0.0494(7) Uani d . 1 . .
O O3 0.5414(4) 0.1740(3) -0.3051(3) 0.0508(7) Uani d . 1 . .
H H3A 0.5581 0.1402 -0.3874 0.076 Uiso calc R 1 . .
O O4 0.2154(4) 0.1154(3) -0.3088(4) 0.0644(8) Uani d . 1 . .
H H4 0.2244 0.1867 -0.3215 0.097 Uiso calc R 1 . .
N N1 0.0607(4) 0.6786(3) 0.3971(3) 0.0440(8) Uani d . 1 . .
H H1 0.1403 0.7620 0.4517 0.053 Uiso calc R 1 . .
N N2 0.2495(4) 0.1435(3) 0.0302(3) 0.0435(8) Uani d . 1 . .
H H2 0.3054 0.1305 -0.0347 0.052 Uiso calc R 1 . .
N N3 0.2854(4) 0.0944(3) 0.1294(3) 0.0403(7) Uani d . 1 . .
H H3 0.3682 0.0459 0.1390 0.048 Uiso calc R 1 . .
N N4 -0.1193(4) 0.6618(3) 0.3240(3) 0.0415(7) Uani d . 1 . .
C C1 0.1130(5) 0.2159(4) 0.0482(4) 0.0415(9) Uani d . 1 . .
C C2 0.0441(7) 0.2893(5) -0.0399(5) 0.0702(13) Uani d . 1 . .
H H2A 0.1072 0.3917 0.0169 0.123(6) Uiso calc R 1 . .
H H2B -0.0869 0.2810 -0.0587 0.123(6) Uiso calc R 1 . .
H H2C 0.0677 0.2425 -0.1347 0.123(6) Uiso calc R 1 . .
C C3 0.1765(6) 0.1002(5) 0.3339(4) 0.0576(11) Uani d . 1 . .
H H3B 0.2521 0.0304 0.3280 0.123(6) Uiso calc R 1 . .
H H3C 0.0531 0.0590 0.3226 0.123(6) Uiso calc R 1 . .
H H3D 0.2286 0.1893 0.4304 0.123(6) Uiso calc R 1 . .
C C4 0.1696(5) 0.1342(4) 0.2109(4) 0.0372(8) Uani d . 1 . .
C C5 0.0586(5) 0.2114(3) 0.1613(4) 0.0355(8) Uani d . 1 . .
C C6 -0.0901(5) 0.2780(4) 0.2208(4) 0.0439(9) Uani d . 1 . .
H H6A -0.0971 0.2583 0.3009 0.053 Uiso calc R 1 . .
H H6B -0.2085 0.2293 0.1398 0.053 Uiso calc R 1 . .
C C7 -0.0611(4) 0.4416(3) 0.2815(4) 0.0339(8) Uani d . 1 . .
C C8 -0.1938(5) 0.5165(4) 0.2529(4) 0.0370(8) Uani d . 1 . .
C C9 -0.3950(5) 0.4581(4) 0.1581(4) 0.0592(11) Uani d . 1 . .
H H9A -0.4536 0.5391 0.1735 0.123(6) Uiso calc R 1 . .
H H9B -0.4545 0.3966 0.1870 0.123(6) Uiso calc R 1 . .
H H9C -0.4059 0.4011 0.0530 0.123(6) Uiso calc R 1 . .
C C10 0.1002(5) 0.5482(4) 0.3742(4) 0.0366(8) Uani d . 1 . .
C C11 0.2918(5) 0.5410(4) 0.4450(4) 0.0567(11) Uani d . 1 . .
H H11A 0.3556 0.5111 0.3717 0.123(6) Uiso calc R 1 . .
H H11B 0.2849 0.4708 0.4788 0.123(6) Uiso calc R 1 . .
H H11C 0.3582 0.6366 0.5299 0.123(6) Uiso calc R 1 . .

loop_
_atom_site_aniso_label
_atom_site_aniso_U_11
_atom_site_aniso_U_22
_atom_site_aniso_U_33
_atom_site_aniso_U_12
_atom_site_aniso_U_13
_atom_site_aniso_U_23
P1 0.0406(6) 0.0362(5) 0.0415(5) 0.0136(4) 0.0207(4) 0.0186(4)
O1 0.0562(17) 0.0381(14) 0.0461(14) 0.0019(12) 0.0256(12) 0.0131(12)
O2 0.0602(17) 0.0654(17) 0.0408(14) 0.0311(14) 0.0271(12) 0.0329(13)
O3 0.0596(17) 0.0401(14) 0.0474(15) 0.0038(12) 0.0274(13) 0.0141(12)
O4 0.0576(18) 0.077(2) 0.109(2) 0.0405(16) 0.0518(17) 0.070(2)
N1 0.044(2) 0.0372(18) 0.0471(17) 0.0098(14) 0.0177(15) 0.0169(15)
N2 0.050(2) 0.0497(19) 0.0426(17) 0.0174(15) 0.0276(15) 0.0256(15)
N3 0.0435(18) 0.0400(17) 0.0440(17) 0.0192(14) 0.0207(14) 0.0215(14)
N4 0.0386(19) 0.0439(18) 0.0445(17) 0.0153(14) 0.0158(14) 0.0222(15)
C1 0.047(2) 0.040(2) 0.041(2) 0.0190(18) 0.0202(17) 0.0180(17)
C2 0.103(4) 0.081(3) 0.063(3) 0.053(3) 0.046(3) 0.051(3)
C3 0.066(3) 0.076(3) 0.064(3) 0.037(2) 0.038(2) 0.049(2)
C4 0.039(2) 0.0336(19) 0.0414(19) 0.0127(16) 0.0199(17) 0.0166(16)
C5 0.040(2) 0.0283(18) 0.0389(19) 0.0114(16) 0.0189(16) 0.0135(15)
C6 0.045(2) 0.041(2) 0.052(2) 0.0135(17) 0.0249(18) 0.0236(18)
C7 0.032(2) 0.0353(19) 0.0363(18) 0.0111(16) 0.0163(15) 0.0166(16)
C8 0.039(2) 0.036(2) 0.0353(18) 0.0122(16) 0.0153(16) 0.0149(16)
C9 0.047(3) 0.055(2) 0.064(3) 0.013(2) 0.008(2) 0.025(2)
C10 0.037(2) 0.042(2) 0.0372(19) 0.0189(17) 0.0196(16) 0.0203(17)
C11 0.042(2) 0.063(3) 0.063(3) 0.019(2) 0.0154(19) 0.030(2)

loop_
_atom_type_symbol
_atom_type_description
_atom_type_scat_dispersion_real
_atom_type_scat_dispersion_imag
_atom_type_scat_source
C C 0.0033 0.0016 'International Tables Vol C Tables 4.2.6.8 and 6.1.1.4'
N N 0.0061 0.0033 'International Tables Vol C Tables 4.2.6.8 and 6.1.1.4'
O O 0.0106 0.0060 'International Tables Vol C Tables 4.2.6.8 and 6.1.1.4'
P P 0.1023 0.0942 'International Tables Vol C Tables 4.2.6.8 and 6.1.1.4'
H H 0.0000 0.0000 'International Tables Vol C Tables 4.2.6.8 and 6.1.1.4'

loop_
_geom_angle_atom_site_label_1
_geom_angle_atom_site_label_2
_geom_angle_atom_site_label_3
_geom_angle_site_symmetry_1
_geom_angle_site_symmetry_3
_geom_angle
_geom_angle_publ_flag
O1 P1 O2 . . 114.01(15) ?
O1 P1 O4 . . 111.46(17) ?
O2 P1 O4 . . 105.64(15) ?
O1 P1 O3 . . 109.37(13) ?
O2 P1 O3 . . 108.22(15) ?
O4 P1 O3 . . 107.89(16) ?
P1 O3 H3A . . 109.5 ?
P1 O4 H4 . . 109.5 ?
N4 N1 C10 . . 111.6(3) ?
N4 N1 H1 . . 124.2 ?
C10 N1 H1 . . 124.2 ?
C1 N2 N3 . . 109.5(3) ?
C1 N2 H2 . . 125.2 ?
N3 N2 H2 . . 125.2 ?
C4 N3 N2 . . 108.3(3) ?
C4 N3 H3 . . 125.8 ?
N2 N3 H3 . . 125.8 ?
C8 N4 N1 . . 105.2(3) ?
N2 C1 C5 . . 107.7(3) ?
N2 C1 C2 . . 123.4(3) ?
C5 C1 C2 . . 128.9(3) ?
C1 C2 H2A . . 109.5 ?
C1 C2 H2B . . 109.5 ?
H2A C2 H2B . . 109.5 ?
C1 C2 H2C . . 109.5 ?
H2A C2 H2C . . 109.5 ?
H2B C2 H2C . . 109.5 ?
C4 C3 H3B . . 109.5 ?
C4 C3 H3C . . 109.5 ?
H3B C3 H3C . . 109.5 ?
C4 C3 H3D . . 109.5 ?
H3B C3 H3D . . 109.5 ?
H3C C3 H3D . . 109.5 ?
N3 C4 C5 . . 107.9(3) ?
N3 C4 C3 . . 122.0(3) ?
C5 C4 C3 . . 130.1(3) ?
C1 C5 C4 . . 106.5(3) ?
C1 C5 C6 . . 126.8(3) ?
C4 C5 C6 . . 126.6(3) ?
C5 C6 C7 . . 114.5(3) ?
C5 C6 H6A . . 108.6 ?
C7 C6 H6A . . 108.6 ?
C5 C6 H6B . . 108.6 ?
C7 C6 H6B . . 108.6 ?
H6A C6 H6B . . 107.6 ?
C10 C7 C8 . . 105.4(3) ?
C10 C7 C6 . . 127.9(3) ?
C8 C7 C6 . . 126.6(3) ?
N4 C8 C7 . . 110.7(3) ?
N4 C8 C9 . . 119.5(3) ?
C7 C8 C9 . . 129.8(3) ?
C8 C9 H9A . . 109.5 ?
C8 C9 H9B . . 109.5 ?
H9A C9 H9B . . 109.5 ?
C8 C9 H9C . . 109.5 ?
H9A C9 H9C . . 109.5 ?
H9B C9 H9C . . 109.5 ?
N1 C10 C7 . . 107.0(3) ?
N1 C10 C11 . . 120.7(3) ?
C7 C10 C11 . . 132.3(3) ?
C10 C11 H11A . . 109.5 ?
C10 C11 H11B . . 109.5 ?
H11A C11 H11B . . 109.5 ?
C10 C11 H11C . . 109.5 ?
H11A C11 H11C . . 109.5 ?
H11B C11 H11C . . 109.5 ?

loop_
_geom_bond_atom_site_label_1
_geom_bond_atom_site_label_2
_geom_bond_site_symmetry_2
_geom_bond_distance
_geom_bond_publ_flag
P1 O1 . 1.496(2) y
P1 O2 . 1.523(2) y
P1 O3 . 1.565(2) y
P1 O4 . 1.535(3) y
O3 H3A . 0.8200 ?
O4 H4 . 0.8200 ?
N1 N4 . 1.349(4) y
N1 C10 . 1.350(4) y
N1 H1 . 0.8600 ?
N2 C1 . 1.341(4) y
N2 N3 . 1.346(4) y
N2 H2 . 0.8600 ?
N3 C4 . 1.344(4) y
N3 H3 . 0.8600 ?
N4 C8 . 1.341(4) y
C1 C5 . 1.377(5) ?
C1 C2 . 1.489(5) ?
C2 H2A . 0.9600 ?
C2 H2B . 0.9600 ?
C2 H2C . 0.9600 ?
C3 C4 . 1.485(5) ?
C3 H3B . 0.9600 ?
C3 H3C . 0.9600 ?
C3 H3D . 0.9600 ?
C4 C5 . 1.390(5) ?
C5 C6 . 1.502(5) ?
C6 C7 . 1.503(5) ?
C6 H6A . 0.9700 ?
C6 H6B . 0.9700 ?
C7 C10 . 1.373(4) ?
C7 C8 . 1.392(5) ?
C8 C9 . 1.500(5) ?
C9 H9A . 0.9600 ?
C9 H9B . 0.9600 ?
C9 H9C . 0.9600 ?
C10 C11 . 1.493(5) ?
C11 H11A . 0.9600 ?
C11 H11B . 0.9600 ?
C11 H11C . 0.9600 ?

loop_
_geom_hbond_atom_site_label_D
_geom_hbond_atom_site_label_H
_geom_hbond_atom_site_label_A
_geom_hbond_site_symmetry_A
_geom_hbond_distance_DH
_geom_hbond_distance_HA
_geom_hbond_distance_DA
_geom_hbond_angle_DHA
N1 H1 O1 1_566 0.86 1.89 2.726(4) 164.0
N2 H2 O2 . 0.86 1.96 2.789(4) 161.3
N3 H3 O2 2_655 0.86 1.79 2.649(4) 178.4
O3 H3A O1 2_654 0.82 1.83 2.639(3) 169.0
O4 H4 N4 2_565 0.82 1.85 2.571(4) 146.3

loop_
_geom_torsion_atom_site_label_1
_geom_torsion_atom_site_label_2
_geom_torsion_atom_site_label_3
_geom_torsion_atom_site_label_4
_geom_torsion_site_symmetry_1
_geom_torsion_site_symmetry_2
_geom_torsion_site_symmetry_3
_geom_torsion_site_symmetry_4
_geom_torsion
_geom_torsion_publ_flag
C1 N2 N3 C4 . . . . 0.7(4) ?
C10 N1 N4 C8 . . . . -0.3(4) ?
N3 N2 C1 C5 . . . . -0.7(4) ?
N3 N2 C1 C2 . . . . 177.6(3) ?
N2 N3 C4 C5 . . . . -0.3(4) ?
N2 N3 C4 C3 . . . . -178.3(3) ?
N2 C1 C5 C4 . . . . 0.5(4) ?
C2 C1 C5 C4 . . . . -177.7(4) ?
N2 C1 C5 C6 . . . . 179.9(3) ?
C2 C1 C5 C6 . . . . 1.7(6) ?
N3 C4 C5 C1 . . . . -0.1(4) ?
C3 C4 C5 C1 . . . . 177.7(4) ?
N3 C4 C5 C6 . . . . -179.5(3) ?
C3 C4 C5 C6 . . . . -1.8(6) ?
C1 C5 C6 C7 . . . . -57.8(5) y
C4 C5 C6 C7 . . . . 121.5(4) ?
C5 C6 C7 C10 . . . . -44.3(5) y
C5 C6 C7 C8 . . . . 134.6(4) ?
N1 N4 C8 C7 . . . . 0.2(4) ?
N1 N4 C8 C9 . . . . -179.4(3) ?
C10 C7 C8 N4 . . . . -0.1(4) ?
C6 C7 C8 N4 . . . . -179.2(3) ?
C10 C7 C8 C9 . . . . 179.5(3) ?
C6 C7 C8 C9 . . . . 0.4(6) ?
N4 N1 C10 C7 . . . . 0.2(4) ?
N4 N1 C10 C11 . . . . -179.9(3) ?
C8 C7 C10 N1 . . . . 0.0(4) ?
C6 C7 C10 N1 . . . . 179.1(3) ?
C8 C7 C10 C11 . . . . -180.0(4) ?
C6 C7 C10 C11 . . . . -0.9(6) ?

loop_
_cod_related_entry_id
_cod_related_entry_database
_cod_related_entry_code
1 ChemSpider 30654233
